data_7004337
loop_
_publ_author_name
'Parigoridi, Ioanna-Efpraxia'
'Corban, Ghada J.'
'Hadjikakou, Sotiris K.'
'Hadjiliadis, Nick'
'Kourkoumelis, Nikolaos'
'Kostakis, George'
'Psycharis, Vassilis'
'Raptopoulou, Catherine P.'
'Kubicki, Maciej'

_publ_section_title
;
 Structural motifs of diiodine complexes with amides and thioamides
;
_journal_issue 38
_journal_name_full 'Dalton Transactions'
_journal_page_first 5159
_journal_page_last 5165
_journal_paper_doi 10.1039/b805825c
_journal_year 2008
_chemical_formula_sum 'C6 H10 I6 N2 S4'
_chemical_formula_weight 999.80
_chemical_name_systematic
;
?
;
_space_group_IT_number 15
_symmetry_cell_setting monoclinic
_symmetry_space_group_name_Hall '-C 2yc'
_symmetry_space_group_name_H-M 'C 1 2/c 1'
_atom_sites_solution_hydrogens geom
_atom_sites_solution_primary direct
_atom_sites_solution_secondary difmap
_audit_creation_method SHELXL-97
_cell_angle_alpha 90.00
_cell_angle_beta 102.436(7)
_cell_angle_gamma 90.00
_cell_formula_units_Z 8
_cell_length_a 15.8350(18)
_cell_length_b 9.520(2)
_cell_length_c 28.461(5)
_cell_measurement_temperature 180(2)
_cell_volume 4189.8(12)
_computing_cell_refinement 'CrystalClear, Rigaku MSC, 2005'
_computing_data_collection 'CrystalClear, Rigaku MSC, 2005'
_computing_data_reduction 'CrystalClear, Rigaku MSC, 2005'
_computing_structure_refinement 'SHELXL-97 (Sheldrick, 1997)'
_computing_structure_solution 'SHELXS-97 (Sheldrick, 1997)'
_diffrn_ambient_temperature 180(2)
_diffrn_measured_fraction_theta_full 0.998
_diffrn_measured_fraction_theta_max 0.998
_diffrn_measurement_device_type 'Rigaku R-AXIS SPIDER Image Plate'
_diffrn_measurement_method '\q scans'
_diffrn_radiation_monochromator graphite
_diffrn_radiation_source 'fine-focus sealed tube'
_diffrn_radiation_type MoK\a
_diffrn_radiation_wavelength 0.71073
_diffrn_reflns_av_R_equivalents 0.0459
_diffrn_reflns_av_sigmaI/netI 0.0234
_diffrn_reflns_limit_h_max 19
_diffrn_reflns_limit_h_min -19
_diffrn_reflns_limit_k_max 11
_diffrn_reflns_limit_k_min -11
_diffrn_reflns_limit_l_max 35
_diffrn_reflns_limit_l_min -35
_diffrn_reflns_number 28608
_diffrn_reflns_theta_full 26.00
_diffrn_reflns_theta_max 26.00
_diffrn_reflns_theta_min 3.05
_exptl_absorpt_coefficient_mu 9.284
_exptl_absorpt_correction_T_max 1.00
_exptl_absorpt_correction_T_min 0.29
_exptl_absorpt_correction_type empirical
_exptl_crystal_colour red
_exptl_crystal_density_diffrn 3.170
_exptl_crystal_density_method 'not measured'
_exptl_crystal_description parall
_exptl_crystal_F_000 3536
_exptl_crystal_size_max 0.61
_exptl_crystal_size_mid 0.30
_exptl_crystal_size_min 0.28
_refine_diff_density_max 0.736
_refine_diff_density_min -0.733
_refine_diff_density_rms 0.150
_refine_ls_extinction_coef 0.000446(13)
_refine_ls_extinction_expression Fc^*^=kFc[1+0.001xFc^2^\l^3^/sin(2\q)]^-1/4^
_refine_ls_extinction_method SHELXL
_refine_ls_goodness_of_fit_ref 1.293
_refine_ls_hydrogen_treatment mixed
_refine_ls_matrix_type full
_refine_ls_number_parameters 200
_refine_ls_number_reflns 4122
_refine_ls_number_restraints 0
_refine_ls_restrained_S_all 1.293
_refine_ls_R_factor_all 0.0271
_refine_ls_R_factor_gt 0.0255
_refine_ls_shift/su_max 0.001
_refine_ls_shift/su_mean 0.000
_refine_ls_structure_factor_coef Fsqd
_refine_ls_weighting_details 'calc w=1/[\s^2^(Fo^2^)+(0.0000P)^2^+29.9932P] where P=(Fo^2^+2Fc^2^)/3'
_refine_ls_weighting_scheme calc
_refine_ls_wR_factor_gt 0.0520
_refine_ls_wR_factor_ref 0.0526
_reflns_number_gt 4018
_reflns_number_total 4122
_reflns_threshold_expression >2sigma(I)
_cod_data_source_file b805825c.txt
_cod_data_source_block sotirtzd
_cod_original_sg_symbol_H-M C2/c
_cod_database_code 7004337

loop_
_symmetry_equiv_pos_as_xyz
'x, y, z'
'-x, y, -z+1/2'
'x+1/2, y+1/2, z'
'-x+1/2, y+1/2, -z+1/2'
'-x, -y, -z'
'x, -y, z-1/2'
'-x+1/2, -y+1/2, -z'
'x+1/2, -y+1/2, z-1/2'

loop_
_atom_site_label
_atom_site_type_symbol
_atom_site_fract_x
_atom_site_fract_y
_atom_site_fract_z
_atom_site_U_iso_or_equiv
_atom_site_adp_type
_atom_site_occupancy
_atom_site_symmetry_multiplicity
_atom_site_calc_flag
_atom_site_refinement_flags
_atom_site_disorder_assembly
_atom_site_disorder_group
I1 I 0.11510(2) -0.00339(4) 0.206725(11) 0.02761(9) Uani 1 1 d . . .
I2 I 0.14100(2) -0.30356(4) 0.227363(12) 0.03505(10) Uani 1 1 d . . .
S1 S 0.09747(8) 0.26966(14) 0.19478(5) 0.0302(3) Uani 1 1 d . . .
S2 S -0.05599(9) 0.45652(14) 0.18071(5) 0.0342(3) Uani 1 1 d . . .
N1 N -0.0710(2) 0.1835(5) 0.17887(14) 0.0252(9) Uani 1 1 d . . .
C1 C -0.0120(3) 0.2901(5) 0.18468(16) 0.0241(10) Uani 1 1 d . . .
C2 C -0.1617(4) 0.2353(6) 0.1643(2) 0.0331(12) Uani 1 1 d . . .
C3 C -0.1636(4) 0.3891(6) 0.1787(2) 0.0363(12) Uani 1 1 d . . .
I3 I -0.43329(2) 0.62820(3) 0.054158(10) 0.02455(9) Uani 1 1 d . . .
I4 I -0.28926(2) 0.43621(3) 0.046172(12) 0.02935(9) Uani 1 1 d . . .
S3 S -0.56228(8) 0.79632(13) 0.05267(5) 0.0286(3) Uani 1 1 d . . .
S4 S -0.56925(8) 1.10703(13) 0.05238(5) 0.0290(3) Uani 1 1 d . . .
N2 N -0.4290(3) 0.9737(5) 0.08434(16) 0.0267(9) Uani 1 1 d . . .
C5 C -0.5114(3) 0.9531(5) 0.06549(15) 0.0216(9) Uani 1 1 d . . .
C6 C -0.4782(3) 1.2097(6) 0.0845(2) 0.0302(11) Uani 1 1 d . . .
C7 C -0.3986(3) 1.1204(5) 0.0864(2) 0.0283(11) Uani 1 1 d . . .
I6 I -0.19728(2) 0.92998(4) 0.060845(12) 0.03243(9) Uani 1 1 d . . .
I5 I -0.17798(3) 0.81842(4) 0.152687(13) 0.03844(10) Uani 1 1 d . . .
HN2 H -0.398(4) 0.909(7) 0.093(2) 0.038(18) Uiso 1 1 d . . .
H2A H -0.194(5) 0.188(9) 0.182(3) 0.08(3) Uiso 1 1 d . . .
H2B H -0.184(4) 0.221(7) 0.127(2) 0.047(17) Uiso 1 1 d . . .
H3A H -0.198(5) 0.441(8) 0.153(3) 0.08(2) Uiso 1 1 d . . .
H3B H -0.176(4) 0.407(6) 0.212(2) 0.043(17) Uiso 1 1 d . . .
H6A H -0.486(3) 1.230(5) 0.1177(18) 0.017(12) Uiso 1 1 d . . .
H6B H -0.475(5) 1.288(8) 0.074(3) 0.06(2) Uiso 1 1 d . . .
H7A H -0.355(3) 1.128(5) 0.1168(19) 0.022(13) Uiso 1 1 d . . .
H7B H -0.373(4) 1.132(6) 0.066(2) 0.029(16) Uiso 1 1 d . . .
HN1 H -0.0602 0.1088 0.1780 0.021 Uiso 1 1 d . . .

loop_
_atom_site_aniso_label
_atom_site_aniso_U_11
_atom_site_aniso_U_22
_atom_site_aniso_U_33
_atom_site_aniso_U_23
_atom_site_aniso_U_13
_atom_site_aniso_U_12
I1 0.02759(17) 0.02811(18) 0.02705(16) 0.00119(12) 0.00570(13) 0.00376(13)
I2 0.0441(2) 0.02603(18) 0.03653(18) 0.00500(14) 0.01201(15) 0.00340(15)
S1 0.0278(6) 0.0248(6) 0.0376(7) 0.0009(5) 0.0060(5) 0.0007(5)
S2 0.0375(7) 0.0252(7) 0.0406(7) -0.0023(5) 0.0098(6) 0.0003(6)
N1 0.0148(18) 0.034(2) 0.026(2) 0.0080(17) 0.0031(15) -0.0006(17)
C1 0.033(3) 0.022(2) 0.018(2) -0.0003(18) 0.0059(18) 0.001(2)
C2 0.026(3) 0.026(3) 0.046(3) -0.003(2) 0.006(2) 0.000(2)
C3 0.040(3) 0.036(3) 0.031(3) -0.003(2) 0.004(2) 0.010(3)
I3 0.03392(17) 0.01493(15) 0.02466(15) -0.00159(11) 0.00599(12) -0.00420(13)
I4 0.02819(17) 0.02267(17) 0.03581(17) 0.00524(13) 0.00386(13) 0.00139(13)
S3 0.0279(6) 0.0177(6) 0.0416(7) -0.0066(5) 0.0105(5) -0.0057(5)
S4 0.0256(6) 0.0181(6) 0.0411(7) 0.0025(5) 0.0021(5) 0.0001(5)
N2 0.025(2) 0.016(2) 0.039(2) -0.0004(17) 0.0044(18) 0.0015(18)
C5 0.027(2) 0.020(2) 0.019(2) -0.0011(17) 0.0073(18) -0.001(2)
C6 0.029(3) 0.015(2) 0.046(3) -0.002(2) 0.006(2) -0.002(2)
C7 0.027(3) 0.020(3) 0.039(3) -0.003(2) 0.010(2) -0.008(2)
I6 0.03020(18) 0.02621(18) 0.04210(19) -0.00479(14) 0.01047(14) 0.00465(14)
I5 0.0482(2) 0.0299(2) 0.0413(2) -0.00434(15) 0.01854(16) -0.00029(17)

loop_
_atom_type_symbol
_atom_type_description
_atom_type_scat_dispersion_real
_atom_type_scat_dispersion_imag
_atom_type_scat_source
C C 0.0033 0.0016 'International Tables Vol C Tables 4.2.6.8 and 6.1.1.4'
H H 0.0000 0.0000 'International Tables Vol C Tables 4.2.6.8 and 6.1.1.4'
N N 0.0061 0.0033 'International Tables Vol C Tables 4.2.6.8 and 6.1.1.4'
S S 0.1246 0.1234 'International Tables Vol C Tables 4.2.6.8 and 6.1.1.4'
I I -0.4742 1.8119 'International Tables Vol C Tables 4.2.6.8 and 6.1.1.4'

loop_
_geom_angle_atom_site_label_1
_geom_angle_atom_site_label_2
_geom_angle_atom_site_label_3
_geom_angle
_geom_angle_site_symmetry_1
_geom_angle_site_symmetry_3
_geom_angle_publ_flag
S1 I1 I2 175.81(3) . . ?
C1 S1 I1 102.14(17) . . ?
C1 S2 C3 92.3(3) . . ?
C1 N1 C2 112.4(4) . . ?
C1 N1 HN1 124.5 . . ?
C2 N1 HN1 122.0 . . ?
N1 C1 S1 125.4(4) . . ?
N1 C1 S2 114.8(4) . . ?
S1 C1 S2 119.8(3) . . ?
N1 C2 C3 108.4(4) . . ?
N1 C2 H2A 108(5) . . ?
C3 C2 H2A 107(5) . . ?
N1 C2 H2B 110(3) . . ?
C3 C2 H2B 112(4) . . ?
H2A C2 H2B 112(6) . . ?
C2 C3 S2 106.1(4) . . ?
C2 C3 H3A 110(5) . . ?
S2 C3 H3A 103(5) . . ?
C2 C3 H3B 115(4) . . ?
S2 C3 H3B 107(3) . . ?
H3A C3 H3B 115(6) . . ?
S3 I3 I4 174.80(3) . . ?
C5 S3 I3 101.74(17) . . ?
C5 S4 C6 91.2(2) . . ?
C5 N2 C7 116.5(4) . . ?
C5 N2 HN2 120(5) . . ?
C7 N2 HN2 123(5) . . ?
N2 C5 S3 127.1(4) . . ?
N2 C5 S4 113.3(4) . . ?
S3 C5 S4 119.6(3) . . ?
C7 C6 S4 106.3(4) . . ?
C7 C6 H6A 110(3) . . ?
S4 C6 H6A 109(3) . . ?
C7 C6 H6B 114(5) . . ?
S4 C6 H6B 115(5) . . ?
H6A C6 H6B 101(6) . . ?
N2 C7 C6 105.5(4) . . ?
N2 C7 H7A 105(3) . . ?
C6 C7 H7A 114(3) . . ?
N2 C7 H7B 109(4) . . ?
C6 C7 H7B 117(4) . . ?
H7A C7 H7B 105(5) . . ?

loop_
_geom_bond_atom_site_label_1
_geom_bond_atom_site_label_2
_geom_bond_distance
_geom_bond_site_symmetry_2
_geom_bond_publ_flag
I1 S1 2.6287(14) . ?
I1 I2 2.9285(8) . ?
S1 C1 1.706(5) . ?
S2 C1 1.725(5) . ?
S2 C3 1.810(6) . ?
N1 C1 1.365(6) . ?
N1 C2 1.491(6) . ?
N1 HN1 0.7328 . ?
C2 C3 1.523(8) . ?
C2 H2A 0.91(8) . ?
C2 H2B 1.05(6) . ?
C3 H3A 0.95(8) . ?
C3 H3B 1.02(6) . ?
I3 S3 2.5882(13) . ?
I3 I4 2.9694(6) . ?
S3 C5 1.698(5) . ?
S4 C5 1.726(5) . ?
S4 C6 1.817(5) . ?
N2 C5 1.313(6) . ?
N2 C7 1.475(6) . ?
N2 HN2 0.79(6) . ?
C6 C7 1.511(7) . ?
C6 H6A 1.00(5) . ?
C6 H6B 0.81(8) . ?
C7 H7A 0.98(5) . ?
C7 H7B 0.77(6) . ?
I6 I5 2.7767(7) . ?
